data_7248258
loop_
_publ_author_name
'Lappi, Tatiana I.'
'Gaifulin, Yakov M.'
'Sukhikh, Taisiya S.'
'Gaifulina, Viktoria K.'
'Yanshole, Vadim V.'
'Cordier, Stephane'
'Naumov, Nikolay G.'

_publ_section_title
;
 Molecular heterometallic clusters [Re6&#x2212;xMoxS8L6] (x = 2--3, L =
 py, etpy, tbp): negligible influence of the x value on the crystal
 structures
;
_journal_issue 12
_journal_name_full CrystEngComm
_journal_page_first 1720
_journal_page_last 1729
_journal_paper_doi 10.1039/D3CE01229H
_journal_volume 26
_journal_year 2024
_chemical_formula_moiety 'C30 H30 Mo3 N6 Re3 S8'
_chemical_formula_sum 'C30 H30 Mo3 N6 Re3 S8'
_chemical_formula_weight 1577.50
_space_group_crystal_system triclinic
_space_group_IT_number 2
_space_group_name_Hall '-P 1'
_space_group_name_H-M_alt 'P -1'
_atom_sites_solution_hydrogens geom
_atom_sites_solution_primary dual
_audit_creation_date 2023-07-19
_audit_creation_method
;
Olex2 1.5
(compiled 2023.03.06 svn.rbb2c1857 for OlexSys, GUI svn.r6748)
;
_audit_update_record
;
2023-11-24 deposited with the CCDC.	2024-02-20 downloaded from the CCDC.
;
_cell_angle_alpha 114.524(2)
_cell_angle_beta 91.007(3)
_cell_angle_gamma 109.100(3)
_cell_formula_units_Z 1
_cell_length_a 9.3362(8)
_cell_length_b 10.5758(8)
_cell_length_c 11.8771(9)
_cell_measurement_reflns_used 9962
_cell_measurement_temperature 150(2)
_cell_measurement_theta_max 29.55
_cell_measurement_theta_min 2.60
_cell_volume 992.01(14)
_computing_cell_refinement 'Bruker SAINT'
_computing_data_collection 'Bruker APEX3'
_computing_data_reduction 'Bruker SAINT'
_computing_molecular_graphics 'Olex2 1.5 (Dolomanov et al., 2009)'
_computing_publication_material 'Olex2 1.5 (Dolomanov et al., 2009)'
_computing_structure_refinement 'SHELXL 2014/7 (Sheldrick, 2015)'
_computing_structure_solution 'SHELXT  (Sheldrick, 2015)'
_diffrn_ambient_temperature 150(2)
_diffrn_detector_area_resol_mean 7.41
_diffrn_detector_type 'Bruker PHOTON III area detector'
_diffrn_measured_fraction_theta_full 0.991
_diffrn_measured_fraction_theta_max 0.991
_diffrn_measurement_device 'three-circle diffractometer'
_diffrn_measurement_device_type 'Bruker D8 Venture diffractometer'
_diffrn_measurement_method 'phi and omega scans'
_diffrn_radiation_type MoK\a
_diffrn_radiation_wavelength 0.71073
_diffrn_reflns_av_R_equivalents 0.0273
_diffrn_reflns_av_unetI/netI 0.0315
_diffrn_reflns_Laue_measured_fraction_full 0.991
_diffrn_reflns_Laue_measured_fraction_max 0.991
_diffrn_reflns_limit_h_max 12
_diffrn_reflns_limit_h_min -12
_diffrn_reflns_limit_k_max 14
_diffrn_reflns_limit_k_min -14
_diffrn_reflns_limit_l_max 14
_diffrn_reflns_limit_l_min -16
_diffrn_reflns_number 15390
_diffrn_reflns_point_group_measured_fraction_full 0.991
_diffrn_reflns_point_group_measured_fraction_max 0.991
_diffrn_reflns_theta_full 25.250
_diffrn_reflns_theta_max 29.571
_diffrn_reflns_theta_min 2.346
_exptl_absorpt_coefficient_mu 10.488
_exptl_absorpt_correction_T_max 0.7459
_exptl_absorpt_correction_T_min 0.4476
_exptl_absorpt_correction_type multi-scan
_exptl_absorpt_process_details
;
SADABS-2016/2 (Bruker,2016/2) was used for absorption correction.
wR2(int) was 0.1149 before and 0.0476 after correction.
The Ratio of minimum to maximum transmission is 0.6001.
The \l/2 correction factor is Not present.
;
_exptl_crystal_colour brown
_exptl_crystal_colour_primary brown
_exptl_crystal_density_diffrn 2.641
_exptl_crystal_description prism
_exptl_crystal_F_000 731
_exptl_crystal_size_max 0.15
_exptl_crystal_size_mid 0.07
_exptl_crystal_size_min 0.04
_refine_diff_density_max 1.115
_refine_diff_density_min -1.063
_refine_diff_density_rms 0.130
_refine_ls_extinction_method none
_refine_ls_goodness_of_fit_ref 1.059
_refine_ls_hydrogen_treatment constr
_refine_ls_matrix_type full
_refine_ls_number_parameters 229
_refine_ls_number_reflns 5504
_refine_ls_number_restraints 1
_refine_ls_restrained_S_all 1.059
_refine_ls_R_factor_all 0.0239
_refine_ls_R_factor_gt 0.0217
_refine_ls_shift/su_max 0.001
_refine_ls_shift/su_mean 0.000
_refine_ls_structure_factor_coef Fsqd
_refine_ls_weighting_details 'w=1/[\s^2^(Fo^2^)+(0.0100P)^2^+1.1707P] where P=(Fo^2^+2Fc^2^)/3'
_refine_ls_weighting_scheme calc
_refine_ls_wR_factor_gt 0.0479
_refine_ls_wR_factor_ref 0.0488
_reflns_Friedel_coverage 0.000
_reflns_number_gt 5133
_reflns_number_total 5504
_reflns_threshold_expression 'I > 2\s(I)'
_cod_data_source_file d3ce01229h2.cif
_cod_data_source_block lap740
_cod_depositor_comments 'Adding full bibliography for 7248256--7248264.cif.'
_cod_database_code 7248258
_shelx_shelxl_version_number 2014/7
_shelx_space_group_comment
;
The symmetry employed for this shelxl refinement is uniquely defined
by the following loop, which should always be used as a source of
symmetry information in preference to the above space-group names.
They are only intended as comments.
;
_shelx_estimated_absorpt_t_max 0.679
_shelx_estimated_absorpt_t_min 0.302
_olex2_refinement_description
;
1. Fixed Uiso
 At 1.2 times of:
  All C(H) groups
2. Shared sites
{Re1, Mo1}
{Re2, Mo2}
{Re3, Mo3}
3. Uiso/Uaniso restraints and constraints
Uanis(Re1) = Uanis(Mo1)
Uanis(Re2) = Uanis(Mo2)
Uanis(Re3) = Uanis(Mo3)
4. Others
 1*[Sof(Re1)+Sof(Mo1)]+1*[Sof(Re2)+Sof(Mo2)]+1*[Sof(Re3)+Sof(Mo3)]=1.5 with
 esd of 0.0001
 Sof(Mo1)=1-FVAR(1)
 Sof(Re1)=FVAR(1)
 Sof(Mo2)=1-FVAR(2)
 Sof(Re2)=FVAR(2)
 Sof(Mo3)=1-FVAR(3)
 Sof(Re3)=FVAR(3)
5.a Aromatic/amide H refined with riding coordinates:
 C11(H11), C12(H12), C13(H13), C14(H14), C15(H15), C21(H21), C22(H22),
 C23(H23), C24(H24), C25(H25), C31(H31), C32(H32), C33(H33), C34(H34), C35(H35)
;
_olex2_submission_special_instructions 'No special instructions were received'

loop_
_space_group_symop_operation_xyz
'x, y, z'
'-x, -y, -z'

loop_
_atom_site_label
_atom_site_type_symbol
_atom_site_fract_x
_atom_site_fract_y
_atom_site_fract_z
_atom_site_U_iso_or_equiv
_atom_site_adp_type
_atom_site_occupancy
_atom_site_site_symmetry_order
_atom_site_calc_flag
_atom_site_refinement_flags_posn
_atom_site_refinement_flags_adp
_atom_site_refinement_flags_occupancy
_atom_site_disorder_assembly
_atom_site_disorder_group
Re1 Re 0.08059(2) 0.37145(2) 0.38728(2) 0.01459(5) Uani 0.5386(8) 1 d . . P . .
Re2 Re 0.18739(2) 0.65430(2) 0.54353(2) 0.01471(5) Uani 0.5158(8) 1 d . . P . .
Re3 Re 0.05975(2) 0.45555(2) 0.62527(2) 0.01531(5) Uani 0.4457(8) 1 d . . P . .
Mo1 Mo 0.08059(2) 0.37145(2) 0.38728(2) 0.01459(5) Uani 0.4614(8) 1 d . . P . .
Mo2 Mo 0.18739(2) 0.65430(2) 0.54353(2) 0.01471(5) Uani 0.4842(8) 1 d . . P . .
Mo3 Mo 0.05975(2) 0.45555(2) 0.62527(2) 0.01531(5) Uani 0.5543(8) 1 d . . P . .
S1 S 0.30233(8) 0.48199(8) 0.55221(7) 0.01912(14) Uani 1 1 d . . . . .
S2 S -0.15533(9) 0.27685(8) 0.23914(6) 0.02062(14) Uani 1 1 d . . . . .
S3 S 0.19331(9) 0.56388(8) 0.32045(7) 0.02061(14) Uani 1 1 d . . . . .
S4 S -0.04365(9) 0.19523(8) 0.46866(7) 0.02014(14) Uani 1 1 d . . . . .
N1 N 0.1829(3) 0.2220(3) 0.2496(2) 0.0199(5) Uani 1 1 d . . . . .
N2 N 0.1361(3) 0.4045(3) 0.7772(2) 0.0264(6) Uani 1 1 d . . . . .
N3 N 0.4148(3) 0.8392(3) 0.5935(2) 0.0199(5) Uani 1 1 d . . . . .
C11 C 0.3337(4) 0.2729(4) 0.2437(3) 0.0240(6) Uani 1 1 d . . . . .
H11 H 0.3956 0.3733 0.2997 0.029 Uiso 1 1 calc R U . . .
C12 C 0.4020(4) 0.1847(4) 0.1595(3) 0.0321(7) Uani 1 1 d . . . . .
H12 H 0.5087 0.2244 0.1581 0.038 Uiso 1 1 calc R U . . .
C13 C 0.3137(5) 0.0387(5) 0.0777(3) 0.0398(9) Uani 1 1 d . . . . .
H13 H 0.3580 -0.0236 0.0187 0.048 Uiso 1 1 calc R U . . .
C14 C 0.1593(5) -0.0146(4) 0.0836(3) 0.0399(9) Uani 1 1 d . . . . .
H14 H 0.0954 -0.1146 0.0284 0.048 Uiso 1 1 calc R U . . .
C15 C 0.0987(4) 0.0795(4) 0.1710(3) 0.0298(7) Uani 1 1 d . . . . .
H15 H -0.0072 0.0412 0.1754 0.036 Uiso 1 1 calc R U . . .
C21 C 0.1773(6) 0.2903(6) 0.7549(4) 0.0555(13) Uani 1 1 d . . . . .
H21 H 0.1724 0.2244 0.6698 0.067 Uiso 1 1 calc R U . . .
C22 C 0.2276(7) 0.2598(7) 0.8481(5) 0.0720(17) Uani 1 1 d . . . . .
H22 H 0.2546 0.1745 0.8266 0.086 Uiso 1 1 calc R U . . .
C23 C 0.2374(7) 0.3532(6) 0.9702(4) 0.0644(14) Uani 1 1 d . . . . .
H23 H 0.2728 0.3363 1.0362 0.077 Uiso 1 1 calc R U . . .
C24 C 0.1952(9) 0.4718(6) 0.9949(4) 0.086(2) Uani 1 1 d . . . . .
H24 H 0.1985 0.5386 1.0794 0.103 Uiso 1 1 calc R U . . .
C25 C 0.1476(7) 0.4952(5) 0.8980(4) 0.0644(16) Uani 1 1 d . . . . .
H25 H 0.1214 0.5807 0.9179 0.077 Uiso 1 1 calc R U . . .
C31 C 0.4320(4) 0.9807(4) 0.6664(3) 0.0309(7) Uani 1 1 d . . . . .
H31 H 0.3448 1.0013 0.6968 0.037 Uiso 1 1 calc R U . . .
C32 C 0.5706(4) 1.0984(4) 0.6996(4) 0.0376(9) Uani 1 1 d . . . . .
H32 H 0.5780 1.1976 0.7522 0.045 Uiso 1 1 calc R U . . .
C33 C 0.6976(4) 1.0711(4) 0.6560(3) 0.0326(8) Uani 1 1 d . . . . .
H33 H 0.7941 1.1505 0.6771 0.039 Uiso 1 1 calc R U . . .
C34 C 0.6816(4) 0.9256(4) 0.5810(3) 0.0292(7) Uani 1 1 d . . . . .
H34 H 0.7678 0.9027 0.5505 0.035 Uiso 1 1 calc R U . . .
C35 C 0.5387(4) 0.8130(4) 0.5505(3) 0.0252(6) Uani 1 1 d . . . . .
H35 H 0.5282 0.7131 0.4969 0.030 Uiso 1 1 calc R U . . .

loop_
_atom_site_aniso_label
_atom_site_aniso_U_11
_atom_site_aniso_U_22
_atom_site_aniso_U_33
_atom_site_aniso_U_23
_atom_site_aniso_U_13
_atom_site_aniso_U_12
Re1 0.01598(8) 0.01455(7) 0.01234(7) 0.00366(6) 0.00199(5) 0.00762(6)
Re2 0.01533(8) 0.01398(7) 0.01384(8) 0.00426(6) 0.00212(5) 0.00680(6)
Re3 0.01779(9) 0.01639(8) 0.01241(8) 0.00516(6) 0.00219(6) 0.00874(6)
Mo1 0.01598(8) 0.01455(7) 0.01234(7) 0.00366(6) 0.00199(5) 0.00762(6)
Mo2 0.01533(8) 0.01398(7) 0.01384(8) 0.00426(6) 0.00212(5) 0.00680(6)
Mo3 0.01779(9) 0.01639(8) 0.01241(8) 0.00516(6) 0.00219(6) 0.00874(6)
S1 0.0173(3) 0.0216(3) 0.0190(3) 0.0072(3) 0.0016(3) 0.0103(3)
S2 0.0227(3) 0.0207(3) 0.0140(3) 0.0021(3) 0.0005(3) 0.0101(3)
S3 0.0227(4) 0.0231(3) 0.0182(3) 0.0094(3) 0.0076(3) 0.0106(3)
S4 0.0226(3) 0.0159(3) 0.0237(3) 0.0084(3) 0.0045(3) 0.0097(3)
N1 0.0222(12) 0.0207(11) 0.0167(11) 0.0048(10) 0.0012(10) 0.0124(10)
N2 0.0309(14) 0.0337(14) 0.0213(12) 0.0139(12) 0.0074(11) 0.0176(12)
N3 0.0196(12) 0.0183(11) 0.0226(12) 0.0088(10) 0.0021(10) 0.0082(10)
C11 0.0236(15) 0.0297(15) 0.0200(14) 0.0085(13) 0.0032(12) 0.0149(13)
C12 0.0284(17) 0.046(2) 0.0260(16) 0.0131(15) 0.0061(14) 0.0221(16)
C13 0.041(2) 0.047(2) 0.0268(17) 0.0025(16) 0.0063(16) 0.0294(18)
C14 0.040(2) 0.0319(18) 0.0329(18) -0.0046(15) -0.0006(16) 0.0200(16)
C15 0.0282(17) 0.0272(16) 0.0264(16) 0.0024(13) 0.0008(14) 0.0141(14)
C21 0.092(4) 0.075(3) 0.034(2) 0.029(2) 0.018(2) 0.066(3)
C22 0.113(5) 0.107(4) 0.059(3) 0.055(3) 0.037(3) 0.092(4)
C23 0.091(4) 0.083(4) 0.042(2) 0.041(3) 0.003(3) 0.043(3)
C24 0.169(7) 0.066(3) 0.027(2) 0.021(2) -0.001(3) 0.050(4)
C25 0.136(5) 0.046(2) 0.0226(18) 0.0148(18) 0.008(2) 0.049(3)
C31 0.0252(16) 0.0210(14) 0.0394(19) 0.0067(14) 0.0055(15) 0.0091(13)
C32 0.0346(19) 0.0178(14) 0.049(2) 0.0072(15) 0.0021(17) 0.0065(14)
C33 0.0241(16) 0.0291(16) 0.045(2) 0.0211(16) 0.0020(15) 0.0037(13)
C34 0.0208(15) 0.0370(18) 0.0364(18) 0.0226(16) 0.0079(14) 0.0101(13)
C35 0.0244(15) 0.0263(15) 0.0285(16) 0.0135(13) 0.0060(13) 0.0119(13)

loop_
_atom_type_symbol
_atom_type_description
_atom_type_scat_dispersion_real
_atom_type_scat_dispersion_imag
_atom_type_scat_source
C C 0.0033 0.0016 'International Tables Vol C Tables 4.2.6.8 and 6.1.1.4'
H H 0.0000 0.0000 'International Tables Vol C Tables 4.2.6.8 and 6.1.1.4'
Mo Mo -1.6832 0.6857 'International Tables Vol C Tables 4.2.6.8 and 6.1.1.4'
N N 0.0061 0.0033 'International Tables Vol C Tables 4.2.6.8 and 6.1.1.4'
Re Re -1.0185 7.2310 'International Tables Vol C Tables 4.2.6.8 and 6.1.1.4'
S S 0.1246 0.1234 'International Tables Vol C Tables 4.2.6.8 and 6.1.1.4'

loop_
_geom_angle_atom_site_label_1
_geom_angle_atom_site_label_2
_geom_angle_atom_site_label_3
_geom_angle
_geom_angle_site_symmetry_1
_geom_angle_site_symmetry_3
_geom_angle_publ_flag
Re2 Re1 Re2 89.914(8) . 2_566 ?
Re2 Re1 Re3 60.000(6) 2_566 . ?
Re2 Re1 Re3 60.308(6) . . ?
Re2 Re1 Mo2 89.9 . 2_566 ?
Re2 Re1 Mo3 60.118(8) . 2_566 ?
Re2 Re1 Mo3 60.135(7) 2_566 2_566 ?
Re3 Re1 Mo3 90.6 . 2_566 ?
Mo2 Re1 Re2 0.0 2_566 2_566 ?
Mo2 Re1 Re3 60.000(6) 2_566 . ?
Mo2 Re1 Mo3 60.135(7) 2_566 2_566 ?
S1 Re1 Re2 57.807(18) . . ?
S1 Re1 Re2 116.968(19) . 2_566 ?
S1 Re1 Re3 56.998(18) . . ?
S1 Re1 Mo2 116.968(19) . 2_566 ?
S1 Re1 Mo3 117.878(18) . 2_566 ?
S1 Re1 S2 173.61(2) . . ?
S1 Re1 S4 89.31(3) . . ?
S2 Re1 Re2 117.455(19) . . ?
S2 Re1 Re2 57.417(19) . 2_566 ?
S2 Re1 Re3 117.399(19) . . ?
S2 Re1 Mo2 57.417(19) . 2_566 ?
S2 Re1 Mo3 57.384(18) . 2_566 ?
S3 Re1 Re2 57.618(18) . . ?
S3 Re1 Re2 117.472(19) . 2_566 ?
S3 Re1 Re3 117.900(18) . . ?
S3 Re1 Mo2 117.472(19) . 2_566 ?
S3 Re1 Mo3 57.374(19) . 2_566 ?
S3 Re1 S1 90.54(3) . . ?
S3 Re1 S2 89.88(3) . . ?
S3 Re1 S4 174.25(2) . . ?
S4 Re1 Re2 117.790(19) . . ?
S4 Re1 Re2 57.733(18) . 2_566 ?
S4 Re1 Re3 57.517(18) . . ?
S4 Re1 Mo2 57.733(18) . 2_566 ?
S4 Re1 Mo3 117.852(19) . 2_566 ?
S4 Re1 S2 89.63(3) . . ?
N1 Re1 Re2 136.72(6) . 2_566 ?
N1 Re1 Re2 133.34(6) . . ?
N1 Re1 Re3 135.73(6) . . ?
N1 Re1 Mo2 136.72(6) . 2_566 ?
N1 Re1 Mo3 133.65(6) . 2_566 ?
N1 Re1 S1 92.79(6) . . ?
N1 Re1 S2 93.58(6) . . ?
N1 Re1 S3 91.06(7) . . ?
N1 Re1 S4 94.69(7) . . ?
Re1 Re2 Re1 90.085(8) . 2_566 ?
Re1 Re2 Re3 60.354(7) . 2_566 ?
Re1 Re2 Re3 60.156(8) 2_566 2_566 ?
Re1 Re2 Mo1 90.1 . 2_566 ?
Re1 Re2 Mo3 60.156(8) 2_566 2_566 ?
Re1 Re2 Mo3 60.354(7) . 2_566 ?
Mo1 Re2 Re1 0.0 2_566 2_566 ?
Mo1 Re2 Re3 60.156(8) 2_566 2_566 ?
Mo1 Re2 Mo3 60.156(8) 2_566 2_566 ?
Mo3 Re2 Re3 0.0 2_566 2_566 ?
S1 Re2 Re1 116.939(19) . 2_566 ?
S1 Re2 Re1 57.403(18) . . ?
S1 Re2 Re3 117.711(18) . 2_566 ?
S1 Re2 Mo1 116.939(19) . 2_566 ?
S1 Re2 Mo3 117.711(18) . 2_566 ?
S1 Re2 S4 173.41(2) . 2_566 ?
S2 Re2 Re1 57.540(18) 2_566 2_566 ?
S2 Re2 Re1 117.600(19) 2_566 . ?
S2 Re2 Re3 117.678(19) 2_566 2_566 ?
S2 Re2 Mo1 57.540(18) 2_566 2_566 ?
S2 Re2 Mo3 117.678(19) 2_566 2_566 ?
S2 Re2 S1 89.45(2) 2_566 . ?
S2 Re2 S4 89.40(3) 2_566 2_566 ?
S3 Re2 Re1 57.419(18) . . ?
S3 Re2 Re1 117.510(19) . 2_566 ?
S3 Re2 Re3 57.404(19) . 2_566 ?
S3 Re2 Mo1 117.510(19) . 2_566 ?
S3 Re2 Mo3 57.404(19) . 2_566 ?
S3 Re2 S1 90.15(2) . . ?
S3 Re2 S2 173.92(3) . 2_566 ?
S3 Re2 S4 90.30(3) . 2_566 ?
S4 Re2 Re1 57.253(18) 2_566 2_566 ?
S4 Re2 Re1 117.734(19) 2_566 . ?
S4 Re2 Re3 57.435(18) 2_566 2_566 ?
S4 Re2 Mo1 57.253(18) 2_566 2_566 ?
S4 Re2 Mo3 57.435(18) 2_566 2_566 ?
N3 Re2 Re1 134.09(6) . . ?
N3 Re2 Re1 135.83(6) . 2_566 ?
N3 Re2 Re3 134.24(6) . 2_566 ?
N3 Re2 Mo1 135.83(6) . 2_566 ?
N3 Re2 Mo3 134.24(6) . 2_566 ?
N3 Re2 S1 93.12(7) . . ?
N3 Re2 S2 93.84(7) . 2_566 ?
N3 Re2 S3 92.24(7) . . ?
N3 Re2 S4 93.44(7) . 2_566 ?
Re1 Re3 Re1 89.428(7) . 2_566 ?
Re1 Re3 Re2 59.472(7) . . ?
Re1 Re3 Re2 59.736(7) 2_566 . ?
Re1 Re3 Mo1 89.4 . 2_566 ?
Re1 Re3 Mo1 0.000(8) 2_566 2_566 ?
Re2 Re3 Re1 59.843(7) 2_566 . ?
Re2 Re3 Re1 59.526(7) 2_566 2_566 ?
Re2 Re3 Re2 89.342(8) 2_566 . ?
Re2 Re3 Mo1 59.526(7) 2_566 2_566 ?
Mo1 Re3 Re2 59.736(7) 2_566 . ?
Mo2 Re3 Re1 59.843(7) 2_566 . ?
Mo2 Re3 Re1 59.526(7) 2_566 2_566 ?
Mo2 Re3 Re2 0.0 2_566 2_566 ?
Mo2 Re3 Re2 89.3 2_566 . ?
Mo2 Re3 Mo1 59.526(7) 2_566 2_566 ?
S1 Re3 Re1 57.348(17) . . ?
S1 Re3 Re1 117.297(18) . 2_566 ?
S1 Re3 Re2 57.598(18) . . ?
S1 Re3 Re2 117.160(18) . 2_566 ?
S1 Re3 Mo1 117.297(18) . 2_566 ?
S1 Re3 Mo2 117.160(18) . 2_566 ?
S1 Re3 S2 89.82(3) . 2_566 ?
S1 Re3 S3 173.20(2) . 2_566 ?
S1 Re3 S4 89.32(3) . . ?
S2 Re3 Re1 57.349(19) 2_566 2_566 ?
S2 Re3 Re1 116.695(19) 2_566 . ?
S2 Re3 Re2 57.258(19) 2_566 . ?
S2 Re3 Re2 116.829(19) 2_566 2_566 ?
S2 Re3 Mo1 57.349(19) 2_566 2_566 ?
S2 Re3 Mo2 116.829(19) 2_566 2_566 ?
S2 Re3 S4 172.82(2) 2_566 . ?
S3 Re3 Re1 117.107(18) 2_566 . ?
S3 Re3 Re1 57.088(18) 2_566 2_566 ?
S3 Re3 Re2 57.314(18) 2_566 2_566 ?
S3 Re3 Re2 116.787(19) 2_566 . ?
S3 Re3 Mo1 57.088(18) 2_566 2_566 ?
S3 Re3 Mo2 57.314(18) 2_566 2_566 ?
S3 Re3 S2 89.68(3) 2_566 2_566 ?
S3 Re3 S4 90.33(3) 2_566 . ?
S4 Re3 Re1 117.045(19) . 2_566 ?
S4 Re3 Re1 57.178(18) . . ?
S4 Re3 Re2 116.616(19) . . ?
S4 Re3 Re2 57.573(18) . 2_566 ?
S4 Re3 Mo1 117.045(19) . 2_566 ?
S4 Re3 Mo2 57.573(18) . 2_566 ?
N2 Re3 Re1 135.08(7) . . ?
N2 Re3 Re1 135.48(7) . 2_566 ?
N2 Re3 Re2 134.44(7) . . ?
N2 Re3 Re2 136.22(7) . 2_566 ?
N2 Re3 Mo1 135.48(7) . 2_566 ?
N2 Re3 Mo2 136.22(7) . 2_566 ?
N2 Re3 S1 92.45(7) . . ?
N2 Re3 S2 93.10(7) . 2_566 ?
N2 Re3 S3 94.36(7) . 2_566 ?
N2 Re3 S4 94.06(7) . . ?
Re1 S1 Re2 64.790(19) . . ?
Re3 S1 Re1 65.65(2) . . ?
Re3 S1 Re2 65.553(19) . . ?
Re1 S2 Re3 65.267(19) . 2_566 ?
Re1 S2 Mo3 65.267(19) . 2_566 ?
Re2 S2 Re1 65.043(19) 2_566 . ?
Re2 S2 Re3 65.323(18) 2_566 2_566 ?
Re2 S2 Mo3 65.323(18) 2_566 2_566 ?
Mo2 S2 Re1 65.043(19) 2_566 . ?
Mo2 S2 Re2 0.0 2_566 2_566 ?
Mo2 S2 Re3 65.323(18) 2_566 2_566 ?
Mo2 S2 Mo3 65.323(18) 2_566 2_566 ?
Mo3 S2 Re3 0.0 2_566 2_566 ?
Re1 S3 Re2 64.963(19) . . ?
Re1 S3 Re3 65.538(19) . 2_566 ?
Re1 S3 Mo3 65.538(19) . 2_566 ?
Re2 S3 Re3 65.283(19) . 2_566 ?
Re2 S3 Mo3 65.283(19) . 2_566 ?
Mo3 S3 Re3 0.0 2_566 2_566 ?
Re1 S4 Re2 65.015(19) . 2_566 ?
Re1 S4 Re3 65.304(19) . . ?
Re1 S4 Mo2 65.015(19) . 2_566 ?
Re3 S4 Re2 64.993(19) . 2_566 ?
Re3 S4 Mo2 64.993(19) . 2_566 ?
Mo2 S4 Re2 0.0 2_566 2_566 ?
C11 N1 Re1 120.6(2) . . ?
C15 N1 Re1 121.9(2) . . ?
C15 N1 C11 117.5(3) . . ?
C21 N2 Re3 123.6(2) . . ?
C21 N2 C25 115.8(3) . . ?
C25 N2 Re3 120.5(3) . . ?
C31 N3 Re2 121.1(2) . . ?
C31 N3 C35 117.5(3) . . ?
C35 N3 Re2 121.4(2) . . ?
N1 C11 H11 118.7 . . ?
N1 C11 C12 122.6(3) . . ?
C12 C11 H11 118.7 . . ?
C11 C12 H12 120.3 . . ?
C13 C12 C11 119.4(3) . . ?
C13 C12 H12 120.3 . . ?
C12 C13 H13 120.8 . . ?
C12 C13 C14 118.4(3) . . ?
C14 C13 H13 120.8 . . ?
C13 C14 H14 120.4 . . ?
C13 C14 C15 119.2(3) . . ?
C15 C14 H14 120.4 . . ?
N1 C15 C14 122.9(3) . . ?
N1 C15 H15 118.6 . . ?
C14 C15 H15 118.6 . . ?
N2 C21 H21 118.0 . . ?
N2 C21 C22 124.0(4) . . ?
C22 C21 H21 118.0 . . ?
C21 C22 H22 120.5 . . ?
C23 C22 C21 119.0(4) . . ?
C23 C22 H22 120.5 . . ?
C22 C23 H23 121.1 . . ?
C22 C23 C24 117.7(4) . . ?
C24 C23 H23 121.1 . . ?
C23 C24 H24 120.1 . . ?
C23 C24 C25 119.9(5) . . ?
C25 C24 H24 120.1 . . ?
N2 C25 C24 123.5(4) . . ?
N2 C25 H25 118.2 . . ?
C24 C25 H25 118.2 . . ?
N3 C31 H31 118.5 . . ?
N3 C31 C32 123.0(3) . . ?
C32 C31 H31 118.5 . . ?
C31 C32 H32 120.3 . . ?
C33 C32 C31 119.4(3) . . ?
C33 C32 H32 120.3 . . ?
C32 C33 H33 120.9 . . ?
C32 C33 C34 118.2(3) . . ?
C34 C33 H33 120.9 . . ?
C33 C34 H34 120.4 . . ?
C33 C34 C35 119.3(3) . . ?
C35 C34 H34 120.4 . . ?
N3 C35 C34 122.6(3) . . ?
N3 C35 H35 118.7 . . ?
C34 C35 H35 118.7 . . ?

loop_
_geom_bond_atom_site_label_1
_geom_bond_atom_site_label_2
_geom_bond_distance
_geom_bond_site_symmetry_2
_geom_bond_publ_flag
Re1 Re2 2.6002(3) . ?
Re1 Re2 2.6117(3) 2_566 ?
Re1 Re3 2.6200(3) . ?
Re1 Mo2 2.6117(3) 2_566 ?
Re1 Mo3 2.6220(3) 2_566 ?
Re1 S1 2.4212(7) . ?
Re1 S2 2.4306(8) . ?
Re1 S3 2.4182(7) . ?
Re1 S4 2.4234(7) . ?
Re1 N1 2.232(2) . ?
Re2 Re1 2.6117(3) 2_566 ?
Re2 Re3 2.6158(3) 2_566 ?
Re2 Mo1 2.6117(3) 2_566 ?
Re2 Mo3 2.6158(3) 2_566 ?
Re2 S1 2.4321(7) . ?
Re2 S2 2.4273(7) 2_566 ?
Re2 S3 2.4236(7) . ?
Re2 S4 2.4363(7) 2_566 ?
Re2 N3 2.227(2) . ?
Re3 Re1 2.6220(3) 2_566 ?
Re3 Re2 2.6159(3) 2_566 ?
Re3 Mo1 2.6220(3) 2_566 ?
Re3 Mo2 2.6159(3) 2_566 ?
Re3 S1 2.4117(8) . ?
Re3 S2 2.4316(7) 2_566 ?
Re3 S3 2.4260(8) 2_566 ?
Re3 S4 2.4326(7) . ?
Re3 N2 2.252(3) . ?
S2 Re2 2.4273(7) 2_566 ?
S2 Re3 2.4316(7) 2_566 ?
S2 Mo2 2.4273(7) 2_566 ?
S2 Mo3 2.4316(7) 2_566 ?
S3 Re3 2.4261(8) 2_566 ?
S3 Mo3 2.4261(8) 2_566 ?
S4 Re2 2.4364(7) 2_566 ?
S4 Mo2 2.4364(7) 2_566 ?
N1 C11 1.347(4) . ?
N1 C15 1.339(4) . ?
N2 C21 1.311(5) . ?
N2 C25 1.332(5) . ?
N3 C31 1.333(4) . ?
N3 C35 1.338(4) . ?
C11 H11 0.9500 . ?
C11 C12 1.383(4) . ?
C12 H12 0.9500 . ?
C12 C13 1.379(5) . ?
C13 H13 0.9500 . ?
C13 C14 1.380(5) . ?
C14 H14 0.9500 . ?
C14 C15 1.385(5) . ?
C15 H15 0.9500 . ?
C21 H21 0.9500 . ?
C21 C22 1.389(6) . ?
C22 H22 0.9500 . ?
C22 C23 1.354(7) . ?
C23 H23 0.9500 . ?
C23 C24 1.355(7) . ?
C24 H24 0.9500 . ?
C24 C25 1.369(6) . ?
C25 H25 0.9500 . ?
C31 H31 0.9500 . ?
C31 C32 1.379(5) . ?
C32 H32 0.9500 . ?
C32 C33 1.371(5) . ?
C33 H33 0.9500 . ?
C33 C34 1.375(5) . ?
C34 H34 0.9500 . ?
C34 C35 1.384(4) . ?
C35 H35 0.9500 . ?
